data_2238718
loop_
_publ_author_name
'Garz\'on-Tovar, Luis'
'Duarte-Ruiz, \'Alvaro'
'Fanwick, Phillip E.'

_publ_section_title
;
 Hexakis(dimethyl sulfoxide-\k<i>O</i>)zinc(II) polyiodide
;
_journal_coeditor_code FJ2643
_journal_issue 11
_journal_name_full 'Acta Crystallographica Section E'
_journal_page_first m618
_journal_paper_doi 10.1107/S1600536813028377
_journal_volume 69
_journal_year 2013
_chemical_formula_iupac '[Zn (C2 H6 O S)6] I4'
_chemical_formula_moiety 'C12 H36 O6 S6 Zn1 2+, I4 2-'
_chemical_formula_sum 'C12 H36 I4 O6 S6 Zn'
_chemical_formula_weight 1041.79
_chemical_name_systematic
;
Hexakis(dimethyl sulfoxide-\k<i>O</i>)zinc(II) polyiodide
;
_space_group_IT_number 148
_symmetry_cell_setting trigonal
_symmetry_space_group_name_Hall '-R 3'
_symmetry_space_group_name_H-M 'R -3 :H'
_cell_angle_alpha 90.00
_cell_angle_beta 90.00
_cell_angle_gamma 120.00
_cell_formula_units_Z 3
_cell_length_a 11.8399(7)
_cell_length_b 11.8399(7)
_cell_length_c 19.7110(12)
_cell_measurement_reflns_used 3127
_cell_measurement_temperature 298(2)
_cell_measurement_theta_max 30
_cell_measurement_theta_min 3
_cell_volume 2393.0(2)
_computing_cell_refinement 'DENZO/SCALEPACK (Otwinowski & Minor, 1997)'
_computing_data_collection 'COLLECT (Nonius, 1998)'
_computing_data_reduction 'DENZO/SCALEPACK (Otwinowski & Minor, 1997)'
_computing_molecular_graphics 'Mercury (Macrae <i>et al.</i>, 2008)'
_computing_publication_material 'SHELXL97 (Sheldrick, 2008) and publCIF (Westrip, 2010)'
_computing_structure_refinement 'SHELXL97 (Sheldrick, 2008)'
_computing_structure_solution 'SHELXS97 (Sheldrick, 2008)'
_diffrn_ambient_temperature 298(2)
_diffrn_measured_fraction_theta_full 0.9700
_diffrn_measured_fraction_theta_max 0.9700
_diffrn_measurement_device_type 'Nonius KappaCCD'
_diffrn_measurement_method \w
_diffrn_radiation_monochromator 'graphite 002'
_diffrn_radiation_type MoK\a
_diffrn_radiation_wavelength 0.71073
_diffrn_reflns_av_R_equivalents 0.0360
_diffrn_reflns_av_sigmaI/netI 0.0304
_diffrn_reflns_limit_h_max 16
_diffrn_reflns_limit_h_min 0
_diffrn_reflns_limit_k_max 0
_diffrn_reflns_limit_k_min -14
_diffrn_reflns_limit_l_max 27
_diffrn_reflns_limit_l_min -27
_diffrn_reflns_number 3127
_diffrn_reflns_theta_full 30.0
_diffrn_reflns_theta_max 29.99
_diffrn_reflns_theta_min 2.87
_diffrn_standards_number 0
_exptl_absorpt_coefficient_mu 5.056
_exptl_absorpt_correction_T_max 0.1323
_exptl_absorpt_correction_T_min 0.1262
_exptl_absorpt_correction_type multi-scan
_exptl_absorpt_process_details '(SCALEPACK; Otwinowski & Minor, 1997)'
_exptl_crystal_colour 1orange
_exptl_crystal_density_diffrn 2.169
_exptl_crystal_density_method 'not measured'
_exptl_crystal_description plate
_exptl_crystal_F_000 1482
_exptl_crystal_size_max 0.60
_exptl_crystal_size_mid 0.40
_exptl_crystal_size_min 0.40
_refine_diff_density_max 1.00
_refine_diff_density_min -1.23
_refine_ls_extinction_coef 0.30E-02
_refine_ls_extinction_method 'SHELXL97 (Sheldrick, 2008)'
_refine_ls_goodness_of_fit_ref 1.174
_refine_ls_hydrogen_treatment constr
_refine_ls_matrix_type full
_refine_ls_number_parameters 48
_refine_ls_number_reflns 1512
_refine_ls_number_restraints 0
_refine_ls_R_factor_all 0.066
_refine_ls_R_factor_gt 0.047
_refine_ls_shift/su_max 0.000
_refine_ls_structure_factor_coef Fsqd
_refine_ls_weighting_details '1/[\s^2^(Fo^2^)+(0.0000P)^2^+55.1589P] where P=(Fo^2^+2Fc^2^)/3 '
_refine_ls_weighting_scheme calc
_refine_ls_wR_factor_gt 0.090
_refine_ls_wR_factor_ref 0.104
_reflns_number_gt 1251
_reflns_number_total 1512
_reflns_threshold_expression >2.0\s(I)
_cod_data_source_file fj2643.cif
_cod_data_source_block I
_cod_original_sg_symbol_H-M 'R -3'
_cod_original_formula_sum 'C12 H36 I4 O6 S6 Zn1'
_cod_database_code 2238718

loop_
_symmetry_equiv_pos_as_xyz
'x, y, z'
'-y, x-y, z'
'-x+y, -x, z'
'x+2/3, y+1/3, z+1/3'
'-y+2/3, x-y+1/3, z+1/3'
'-x+y+2/3, -x+1/3, z+1/3'
'x+1/3, y+2/3, z+2/3'
'-y+1/3, x-y+2/3, z+2/3'
'-x+y+1/3, -x+2/3, z+2/3'
'-x, -y, -z'
'y, -x+y, -z'
'x-y, x, -z'
'-x+2/3, -y+1/3, -z+1/3'
'y+2/3, -x+y+1/3, -z+1/3'
'x-y+2/3, x+1/3, -z+1/3'
'-x+1/3, -y+2/3, -z+2/3'
'y+1/3, -x+y+2/3, -z+2/3'
'x-y+1/3, x+2/3, -z+2/3'

loop_
_atom_site_label
_atom_site_fract_x
_atom_site_fract_y
_atom_site_fract_z
_atom_site_U_iso_or_equiv
_atom_site_adp_type
_atom_site_calc_flag
_atom_site_refinement_flags
_atom_site_occupancy
_atom_site_symmetry_multiplicity
I1 0.6667 0.3333 0.59206(4) 0.0430(3) Uani d S 1 3
I2 0.0000 0.0000 0.42791(5) 0.0466(3) Uani d S 1 3
Zn1 0.6667 0.3333 0.3333 0.0258(3) Uani d S 1 6
S1 0.62508(13) 0.54407(13) 0.40794(8) 0.0316(3) Uani d . 1 1
O1 0.7243(4) 0.5025(4) 0.3922(2) 0.0324(9) Uani d . 1 1
C1 0.6592(7) 0.6747(6) 0.3515(4) 0.0423(15) Uani d . 1 1
C2 0.6825(8) 0.6355(7) 0.4845(3) 0.0478(16) Uani d . 1 1
H1A 0.7491 0.7411 0.3559 0.063 Uiso calc R 1 1
H1B 0.6045 0.7105 0.3625 0.063 Uiso calc R 1 1
H1C 0.6425 0.6428 0.3057 0.063 Uiso calc R 1 1
H2A 0.6836 0.5804 0.5199 0.072 Uiso calc R 1 1
H2B 0.6256 0.6680 0.4972 0.072 Uiso calc R 1 1
H2C 0.7691 0.7074 0.4776 0.072 Uiso calc R 1 1

loop_
_atom_site_aniso_label
_atom_site_aniso_U_11
_atom_site_aniso_U_22
_atom_site_aniso_U_33
_atom_site_aniso_U_12
_atom_site_aniso_U_13
_atom_site_aniso_U_23
I1 0.0445(3) 0.0445(3) 0.0400(4) 0.02223(15) 0.0000 0.0000
I2 0.0356(3) 0.0356(3) 0.0688(6) 0.01778(14) 0.0000 0.0000
Zn1 0.0221(4) 0.0221(4) 0.0331(8) 0.0111(2) 0.0000 0.0000
S1 0.0264(6) 0.0250(6) 0.0409(8) 0.0110(5) 0.0057(5) -0.0013(5)
O1 0.033(2) 0.0274(18) 0.040(2) 0.0174(16) 0.0017(17) -0.0037(16)
C1 0.049(4) 0.038(3) 0.049(4) 0.028(3) 0.005(3) 0.008(3)
C2 0.066(5) 0.044(4) 0.037(3) 0.030(4) 0.003(3) -0.009(3)

loop_
_atom_type_symbol
_atom_type_description
_atom_type_scat_dispersion_real
_atom_type_scat_dispersion_imag
_atom_type_scat_source
C C 0.0033 0.0016 'International Tables Vol C Tables 4.2.6.8 and 6.1.1.4'
H H 0.0000 0.0000 'International Tables Vol C Tables 4.2.6.8 and 6.1.1.4'
O O 0.0106 0.0060 'International Tables Vol C Tables 4.2.6.8 and 6.1.1.4'
S S 0.1246 0.1234 'International Tables Vol C Tables 4.2.6.8 and 6.1.1.4'
Zn Zn 0.2839 1.4301 'International Tables Vol C Tables 4.2.6.8 and 6.1.1.4'
I I -0.4742 1.8119 'International Tables Vol C Tables 4.2.6.8 and 6.1.1.4'

loop_
_geom_angle_atom_site_label_1
_geom_angle_atom_site_label_2
_geom_angle_atom_site_label_3
_geom_angle_site_symmetry_1
_geom_angle_site_symmetry_3
_geom_angle
O1 Zn1 O1 18_545 3_665 179.9980(10)
O1 Zn1 O1 18_545 2_655 87.29(16)
O1 Zn1 O1 3_665 2_655 92.71(16)
O1 Zn1 O1 18_545 . 87.29(16)
O1 Zn1 O1 3_665 . 92.71(16)
O1 Zn1 O1 2_655 . 92.71(16)
O1 Zn1 O1 18_545 17_555 92.71(16)
O1 Zn1 O1 3_665 17_555 87.29(16)
O1 Zn1 O1 2_655 17_555 179.9980(10)
O1 Zn1 O1 . 17_555 87.29(16)
O1 Zn1 O1 18_545 16_655 92.71(16)
O1 Zn1 O1 3_665 16_655 87.29(16)
O1 Zn1 O1 2_655 16_655 87.29(16)
O1 Zn1 O1 . 16_655 180.00
O1 Zn1 O1 17_555 16_655 92.71(15)
O1 S1 C1 . . 106.1(3)
O1 S1 C2 . . 104.4(3)
C1 S1 C2 . . 98.6(3)
S1 O1 Zn1 . . 119.0(2)
S1 C1 H1A . . 109.50
S1 C1 H1B . . 109.50
H1A C1 H1B . . 109.50
S1 C1 H1C . . 109.50
H1A C1 H1C . . 109.50
H1B C1 H1C . . 109.50
S1 C2 H2A . . 109.50
S1 C2 H2B . . 109.50
H2A C2 H2B . . 109.50
S1 C2 H2C . . 109.50
H2A C2 H2C . . 109.50
H2B C2 H2C . . 109.50

loop_
_geom_bond_atom_site_label_1
_geom_bond_atom_site_label_2
_geom_bond_site_symmetry_2
_geom_bond_distance
I2 I2 10_556 2.8417(18)
Zn1 O1 18_545 2.111(4)
Zn1 O1 3_665 2.111(4)
Zn1 O1 2_655 2.111(4)
Zn1 O1 . 2.111(4)
Zn1 O1 17_555 2.111(4)
Zn1 O1 16_655 2.111(4)
S1 O1 . 1.515(4)
S1 C1 . 1.780(6)
S1 C2 . 1.782(7)
C1 H1A . 0.9600
C1 H1B . 0.9600
C1 H1C . 0.9600
C2 H2A . 0.9600
C2 H2B . 0.9600
C2 H2C . 0.9600

loop_
_geom_torsion_atom_site_label_1
_geom_torsion_atom_site_label_2
_geom_torsion_atom_site_label_3
_geom_torsion_atom_site_label_4
_geom_torsion_site_symmetry_1
_geom_torsion
C1 S1 O1 Zn1 . -101.8(3)
C2 S1 O1 Zn1 . 154.6(3)
O1 Zn1 O1 S1 18_545 38.74(19)
O1 Zn1 O1 S1 3_665 -141.26(19)
O1 Zn1 O1 S1 2_655 -48.4(3)
O1 Zn1 O1 S1 17 131.6(3)
O1 Zn1 O1 S1 16_655 112(10)
